data_4112446
loop_
_publ_author_name
'Xuliang Dai'
'Pooja Kapoor'
'Timothy H. Warren'

_publ_contact_author 'Timothy H. Warren'
_publ_contact_author_email thw@georgetown.edu
_publ_section_title
;
 [Me2NN]Co(\h6-toluene): OO, NN, and ON Bond Cleavage Provides
 \b-Diketiminato Cobalt \m-Oxo and Imido Complexes
;
_journal_name_full 'Journal of the American Chemical Society'
_journal_page_first 4798
_journal_page_last 4799
_journal_paper_doi 10.1021/ja036308i
_journal_volume 126
_journal_year 2004
_chemical_formula_sum 'C28 H33 Co N2'
_chemical_formula_weight 456.49
_chemical_name_common '[Me2NN]Co(toluene)'
_chemical_name_systematic
; 
 ? 
;
_space_group_IT_number 43
_symmetry_cell_setting orthorhombic
_symmetry_space_group_name_Hall 'F 2 -2d'
_symmetry_space_group_name_H-M 'F d d 2'
_atom_sites_solution_hydrogens geom
_atom_sites_solution_primary direct
_atom_sites_solution_secondary difmap
_audit_creation_method SHELXL-97
_cell_angle_alpha 90.00
_cell_angle_beta 90.00
_cell_angle_gamma 90.00
_cell_formula_units_Z 16
_cell_length_a 27.388(7)
_cell_length_b 48.097(13)
_cell_length_c 7.307(2)
_cell_measurement_reflns_used 1665
_cell_measurement_temperature 173(2)
_cell_measurement_theta_max 19.46
_cell_measurement_theta_min 2.25
_cell_volume 9625(4)
_computing_cell_refinement 'Bruker SMART'
_computing_data_collection 'Bruker SMART'
_computing_data_reduction 'Bruker SHELXTL'
_computing_molecular_graphics 'ORTEP-3 for Windows; Ferrugia L J (1997), J. Appl. Cryst. 30, 565'
_computing_publication_material 'Bruker SHELXTL'
_computing_structure_refinement 'SHELXL-97 (Sheldrick, 1997)'
_computing_structure_solution 'SHELXS-97 (Sheldrick, 1990)'
_diffrn_ambient_temperature 173(2)
_diffrn_measured_fraction_theta_full 1.000
_diffrn_measured_fraction_theta_max 1.000
_diffrn_radiation_monochromator graphite
_diffrn_radiation_source 'fine-focus sealed tube'
_diffrn_radiation_type MoK\a
_diffrn_radiation_wavelength 0.71073
_diffrn_reflns_av_R_equivalents 0.1025
_diffrn_reflns_av_sigmaI/netI 0.1357
_diffrn_reflns_limit_h_max 28
_diffrn_reflns_limit_h_min -32
_diffrn_reflns_limit_k_max 45
_diffrn_reflns_limit_k_min -56
_diffrn_reflns_limit_l_max 8
_diffrn_reflns_limit_l_min -8
_diffrn_reflns_number 12816
_diffrn_reflns_theta_full 25.00
_diffrn_reflns_theta_max 25.00
_diffrn_reflns_theta_min 1.69
_exptl_absorpt_coefficient_mu 0.730
_exptl_absorpt_correction_type none
_exptl_crystal_colour red
_exptl_crystal_density_diffrn 1.260
_exptl_crystal_description block
_exptl_crystal_F_000 3872
_exptl_crystal_size_max 0.18
_exptl_crystal_size_mid 0.14
_exptl_crystal_size_min 0.12
_refine_diff_density_max 0.255
_refine_diff_density_min -0.239
_refine_diff_density_rms 0.061
_refine_ls_abs_structure_details 'Flack H D (1983), Acta Cryst. A39, 876-881'
_refine_ls_abs_structure_Flack 0.06(2)
_refine_ls_extinction_coef 0.000010(14)
_refine_ls_extinction_expression Fc^*^=kFc[1+0.001xFc^2^\l^3^/sin(2\q)]^-1/4^
_refine_ls_extinction_method SHELXL
_refine_ls_goodness_of_fit_ref 0.872
_refine_ls_hydrogen_treatment mixed
_refine_ls_matrix_type full
_refine_ls_number_parameters 288
_refine_ls_number_reflns 4169
_refine_ls_number_restraints 1
_refine_ls_restrained_S_all 0.872
_refine_ls_R_factor_all 0.0997
_refine_ls_R_factor_gt 0.0498
_refine_ls_shift/su_max 0.002
_refine_ls_shift/su_mean 0.000
_refine_ls_structure_factor_coef Fsqd
_refine_ls_weighting_details 'calc w=1/[\s^2^(Fo^2^)+(0.0141P)^2^+0.0000P] where P=(Fo^2^+2Fc^2^)/3'
_refine_ls_weighting_scheme calc
_refine_ls_wR_factor_gt 0.0684
_refine_ls_wR_factor_ref 0.0766
_reflns_number_gt 2660
_reflns_number_total 4169
_reflns_threshold_expression >2sigma(I)
_cod_data_source_file ja036308isi20030523_032707.cif
_cod_data_source_block c:\users\xray\dai398\try2
_cod_original_cell_volume 9626(5)
_cod_database_code 4112446

loop_
_symmetry_equiv_pos_as_xyz
'x, y, z'
'-x, -y, z'
'-x+1/4, y+1/4, z+1/4'
'x+1/4, -y+1/4, z+1/4'
'x, y+1/2, z+1/2'
'-x, -y+1/2, z+1/2'
'-x+1/4, y+3/4, z+3/4'
'x+1/4, -y+3/4, z+3/4'
'x+1/2, y, z+1/2'
'-x+1/2, -y, z+1/2'
'-x+3/4, y+1/4, z+3/4'
'x+3/4, -y+1/4, z+3/4'
'x+1/2, y+1/2, z'
'-x+1/2, -y+1/2, z'
'-x+3/4, y+3/4, z+1/4'
'x+3/4, -y+3/4, z+1/4'

loop_
_atom_site_label
_atom_site_type_symbol
_atom_site_fract_x
_atom_site_fract_y
_atom_site_fract_z
_atom_site_U_iso_or_equiv
_atom_site_adp_type
_atom_site_occupancy
_atom_site_symmetry_multiplicity
_atom_site_calc_flag
_atom_site_refinement_flags
Co1 Co 0.83207(2) 1.061874(12) 1.23681(11) 0.02856(18) Uani 1 1 d .
C2 C 0.92895(13) 1.08042(8) 0.9866(8) 0.0263(11) Uani 1 1 d .
H2 H 0.9544 1.0854 0.9090 0.032 Uiso 1 1 calc R
C4 C 0.91121(14) 1.13119(7) 0.9750(8) 0.0283(11) Uani 1 1 d .
H4A H 0.8835 1.1395 0.9161 0.042 Uiso 1 1 calc R
H4B H 0.9379 1.1302 0.8901 0.042 Uiso 1 1 calc R
H4C H 0.9206 1.1422 1.0785 0.042 Uiso 1 1 calc R
C6 C 0.83193(16) 1.12268(8) 1.1981(7) 0.0246(13) Uani 1 1 d .
C11 C 0.79334(16) 1.13225(9) 1.0866(7) 0.0277(13) Uani 1 1 d .
C20 C 0.94082(15) 1.02520(8) 1.4621(8) 0.0388(14) Uani 1 1 d .
H20A H 0.9514 1.0165 1.5736 0.058 Uiso 1 1 calc R
H20B H 0.9180 1.0398 1.4899 0.058 Uiso 1 1 calc R
H20C H 0.9685 1.0329 1.3995 0.058 Uiso 1 1 calc R
C5 C 0.96994(13) 1.03420(8) 0.9763(8) 0.0359(12) Uani 1 1 d .
H5A H 0.9879 1.0283 1.0823 0.054 Uiso 1 1 calc R
H5B H 0.9909 1.0449 0.8979 0.054 Uiso 1 1 calc R
H5C H 0.9582 1.0182 0.9112 0.054 Uiso 1 1 calc R
C1 C 0.89799(15) 1.10197(9) 1.0388(6) 0.0213(12) Uani 1 1 d .
C10 C 0.76444(16) 1.15373(9) 1.1523(8) 0.0323(13) Uani 1 1 d .
H10 H 0.7388 1.1602 1.0803 0.039 Uiso 1 1 calc R
C15 C 0.89532(17) 0.95605(11) 1.2757(9) 0.0467(17) Uani 1 1 d .
H15 H 0.8949 0.9374 1.3100 0.056 Uiso 1 1 calc R
C8 C 0.81141(16) 1.15720(9) 1.4225(7) 0.0365(14) Uani 1 1 d .
H8 H 0.8178 1.1659 1.5334 0.044 Uiso 1 1 calc R
C27 C 0.75293(16) 1.07472(11) 1.2905(8) 0.0426(18) Uani 1 1 d .
H27 H 0.7341 1.0894 1.2475 0.051 Uiso 1 1 calc R
C22 C 0.75447(16) 1.04976(10) 1.1915(8) 0.0406(16) Uani 1 1 d .
C28 C 0.72640(16) 1.04669(10) 1.0109(9) 0.0591(18) Uani 1 1 d .
H28A H 0.7426 1.0333 0.9346 0.089 Uiso 1 1 calc R
H28B H 0.7254 1.0643 0.9493 0.089 Uiso 1 1 calc R
H28C H 0.6937 1.0405 1.0359 0.089 Uiso 1 1 calc R
C13 C 0.87231(16) 0.99217(10) 1.0610(7) 0.0319(13) Uani 1 1 d .
C19 C 0.78496(16) 1.11971(9) 0.9018(7) 0.0365(14) Uani 1 1 d .
H19A H 0.7552 1.1269 0.8510 0.055 Uiso 1 1 calc R
H19B H 0.7825 1.0999 0.9131 0.055 Uiso 1 1 calc R
H19C H 0.8118 1.1243 0.8228 0.055 Uiso 1 1 calc R
C16 C 0.91724(16) 0.97554(9) 1.3857(7) 0.0340(13) Uani 1 1 d .
H16 H 0.9329 0.9698 1.4921 0.041 Uiso 1 1 calc R
N1 N 0.85829(12) 1.09816(7) 1.1452(5) 0.0259(10) Uani 1 1 d .
C9 C 0.77235(17) 1.16571(9) 1.3194(8) 0.0355(15) Uani 1 1 d .
H9 H 0.7515 1.1795 1.3626 0.043 Uiso 1 1 calc R
C12 C 0.89375(15) 1.01210(9) 1.1749(7) 0.0241(12) Uani 1 1 d .
C23 C 0.77985(15) 1.02698(10) 1.2683(8) 0.0371(14) Uani 1 1 d .
H23 H 0.7794 1.0099 1.2091 0.045 Uiso 1 1 calc R
C17 C 0.91645(15) 1.00379(9) 1.3413(7) 0.0264(11) Uani 1 1 d .
N2 N 0.89020(12) 1.04121(7) 1.1339(5) 0.0268(10) Uani 1 1 d .
C21 C 0.84949(16) 1.00106(10) 0.8812(7) 0.0456(15) Uani 1 1 d .
H21A H 0.8748 1.0052 0.7944 0.068 Uiso 1 1 calc R
H21B H 0.8298 1.0173 0.9006 0.068 Uiso 1 1 calc R
H21C H 0.8294 0.9863 0.8348 0.068 Uiso 1 1 calc R
C24 C 0.80562(16) 1.02989(10) 1.4323(8) 0.0435(16) Uani 1 1 d .
H24 H 0.8219 1.0147 1.4826 0.052 Uiso 1 1 calc R
C25 C 0.80690(16) 1.05574(10) 1.5208(8) 0.0470(15) Uani 1 1 d .
H25 H 0.8261 1.0581 1.6245 0.056 Uiso 1 1 calc R
C3 C 0.92692(15) 1.05201(9) 1.0355(6) 0.0264(13) Uani 1 1 d .
C26 C 0.77955(17) 1.07778(10) 1.4542(9) 0.0451(16) Uani 1 1 d .
H26 H 0.7788 1.0946 1.5174 0.054 Uiso 1 1 calc R
C7 C 0.84186(15) 1.13554(9) 1.3639(7) 0.0289(13) Uani 1 1 d .
C14 C 0.87360(16) 0.96456(10) 1.1110(8) 0.0413(15) Uani 1 1 d .
H14 H 0.8598 0.9513 1.0342 0.050 Uiso 1 1 calc R
C18 C 0.88470(15) 1.12598(9) 1.4785(8) 0.0441(14) Uani 1 1 d .
H18A H 0.8781 1.1078 1.5264 0.066 Uiso 1 1 calc R
H18B H 0.8896 1.1387 1.5779 0.066 Uiso 1 1 calc R
H18C H 0.9135 1.1254 1.4040 0.066 Uiso 1 1 calc R

loop_
_atom_site_aniso_label
_atom_site_aniso_U_11
_atom_site_aniso_U_22
_atom_site_aniso_U_33
_atom_site_aniso_U_23
_atom_site_aniso_U_13
_atom_site_aniso_U_12
Co1 0.0229(3) 0.0235(3) 0.0393(4) 0.0050(4) 0.0032(4) 0.0003(3)
C2 0.022(3) 0.022(2) 0.035(3) -0.004(3) 0.014(3) -0.005(2)
C4 0.026(2) 0.025(2) 0.033(3) -0.001(3) 0.000(3) 0.002(2)
C6 0.021(2) 0.015(2) 0.037(4) 0.001(2) 0.005(3) -0.005(2)
C11 0.027(3) 0.023(3) 0.034(4) 0.002(3) 0.002(2) 0.001(2)
C20 0.040(3) 0.037(3) 0.039(4) 0.004(3) -0.006(3) -0.001(2)
C5 0.034(3) 0.035(3) 0.039(3) 0.007(3) 0.005(3) 0.003(2)
C1 0.012(2) 0.027(3) 0.025(3) 0.001(2) -0.007(2) -0.003(2)
C10 0.029(3) 0.027(3) 0.041(4) 0.011(3) 0.002(3) 0.003(3)
C15 0.043(3) 0.026(3) 0.071(5) 0.002(3) 0.004(3) 0.004(3)
C8 0.046(3) 0.030(3) 0.034(4) -0.004(3) 0.006(3) 0.003(3)
C27 0.022(3) 0.033(3) 0.073(6) 0.021(3) 0.022(3) 0.003(3)
C22 0.028(3) 0.028(3) 0.066(5) 0.013(3) 0.013(3) -0.002(3)
C28 0.037(3) 0.053(4) 0.088(5) 0.010(4) -0.017(4) -0.016(3)
C13 0.029(3) 0.029(3) 0.038(4) -0.006(3) 0.002(3) -0.001(3)
C19 0.025(3) 0.037(3) 0.048(4) 0.003(3) -0.010(3) -0.001(2)
C16 0.033(3) 0.028(3) 0.041(4) 0.010(3) -0.002(3) -0.003(3)
N1 0.019(2) 0.025(2) 0.034(3) -0.001(2) -0.0034(19) 0.0050(18)
C9 0.031(3) 0.024(3) 0.051(4) 0.002(3) 0.015(3) 0.006(3)
C12 0.022(3) 0.020(3) 0.031(4) 0.000(2) 0.002(2) 0.004(2)
C23 0.033(3) 0.028(3) 0.050(5) 0.009(3) 0.010(3) -0.004(2)
C17 0.020(2) 0.027(3) 0.032(3) 0.002(2) -0.001(2) 0.004(2)
N2 0.024(2) 0.022(2) 0.034(3) 0.004(2) -0.004(2) 0.0020(19)
C21 0.054(4) 0.054(4) 0.029(4) -0.011(3) -0.004(3) -0.005(3)
C24 0.033(3) 0.035(3) 0.062(5) 0.022(3) 0.017(3) 0.007(3)
C25 0.046(3) 0.042(3) 0.053(5) 0.010(3) 0.006(3) 0.002(3)
C3 0.022(3) 0.031(3) 0.027(4) 0.001(2) 0.001(2) 0.005(2)
C26 0.043(3) 0.036(3) 0.056(5) 0.002(3) 0.025(4) -0.011(3)
C7 0.020(3) 0.028(3) 0.038(4) 0.001(3) 0.003(2) -0.004(2)
C14 0.030(3) 0.029(3) 0.065(5) -0.015(3) 0.002(3) -0.004(3)
C18 0.048(3) 0.055(3) 0.029(3) -0.004(3) -0.011(3) 0.000(3)

loop_
_atom_type_symbol
_atom_type_description
_atom_type_scat_dispersion_real
_atom_type_scat_dispersion_imag
_atom_type_scat_source
C C 0.0033 0.0016 'International Tables Vol C Tables 4.2.6.8 and 6.1.1.4'
H H 0.0000 0.0000 'International Tables Vol C Tables 4.2.6.8 and 6.1.1.4'
N N 0.0061 0.0033 'International Tables Vol C Tables 4.2.6.8 and 6.1.1.4'
Co Co 0.3494 0.9721 'International Tables Vol C Tables 4.2.6.8 and 6.1.1.4'

loop_
_geom_angle_atom_site_label_1
_geom_angle_atom_site_label_2
_geom_angle_atom_site_label_3
_geom_angle
N1 Co1 N2 91.26(15)
N1 Co1 C25 122.89(17)
N2 Co1 C25 122.00(17)
N1 Co1 C23 157.78(18)
N2 Co1 C23 100.04(16)
C25 Co1 C23 66.4(2)
N1 Co1 C24 159.35(19)
N2 Co1 C24 98.95(16)
C25 Co1 C24 36.92(17)
C23 Co1 C24 36.72(18)
N1 Co1 C22 121.34(16)
N2 Co1 C22 124.55(18)
C25 Co1 C22 78.9(2)
C23 Co1 C22 37.08(16)
C24 Co1 C22 66.63(19)
N1 Co1 C26 99.61(17)
N2 Co1 C26 157.32(19)
C25 Co1 C26 36.00(17)
C23 Co1 C26 76.95(18)
C24 Co1 C26 65.02(18)
C22 Co1 C26 65.72(19)
N1 Co1 C27 99.30(16)
N2 Co1 C27 160.49(19)
C25 Co1 C27 65.09(19)
C23 Co1 C27 64.88(17)
C24 Co1 C27 76.57(18)
C22 Co1 C27 36.15(15)
C26 Co1 C27 35.96(17)
C1 C2 C3 128.8(4)
C7 C6 C11 120.4(4)
C7 C6 N1 120.2(4)
C11 C6 N1 119.3(4)
C10 C11 C6 118.1(5)
C10 C11 C19 121.6(5)
C6 C11 C19 120.3(4)
N1 C1 C2 123.2(4)
N1 C1 C4 119.5(4)
C2 C1 C4 117.2(4)
C9 C10 C11 122.1(5)
C16 C15 C14 119.2(5)
C9 C8 C7 121.2(5)
C22 C27 C26 120.8(5)
C22 C27 Co1 69.6(3)
C26 C27 Co1 71.5(3)
C27 C22 C23 118.3(5)
C27 C22 C28 120.7(5)
C23 C22 C28 120.9(5)
C27 C22 Co1 74.2(3)
C23 C22 Co1 71.0(3)
C28 C22 Co1 129.1(4)
C14 C13 C12 119.5(5)
C14 C13 C21 120.8(5)
C12 C13 C21 119.7(4)
C15 C16 C17 121.4(5)
C1 N1 C6 116.7(3)
C1 N1 Co1 126.9(3)
C6 N1 Co1 116.5(3)
C10 C9 C8 119.3(5)
C13 C12 C17 119.9(4)
C13 C12 N2 121.1(4)
C17 C12 N2 118.8(4)
C24 C23 C22 120.7(5)
C24 C23 Co1 71.8(3)
C22 C23 Co1 71.9(3)
C16 C17 C12 118.6(4)
C16 C17 C20 121.3(4)
C12 C17 C20 120.0(4)
C3 N2 C12 116.0(4)
C3 N2 Co1 126.8(3)
C12 N2 Co1 117.1(3)
C23 C24 C25 119.8(5)
C23 C24 Co1 71.5(3)
C25 C24 Co1 71.0(3)
C26 C25 C24 120.2(5)
C26 C25 Co1 74.7(3)
C24 C25 Co1 72.1(3)
N2 C3 C2 122.7(4)
N2 C3 C5 121.1(4)
C2 C3 C5 116.3(4)
C25 C26 C27 119.9(5)
C25 C26 Co1 69.3(3)
C27 C26 Co1 72.5(3)
C6 C7 C8 118.8(5)
C6 C7 C18 120.0(4)
C8 C7 C18 121.2(5)
C13 C14 C15 121.3(5)

loop_
_geom_bond_atom_site_label_1
_geom_bond_atom_site_label_2
_geom_bond_distance
Co1 N1 2.003(4)
Co1 N2 2.022(4)
Co1 C25 2.207(6)
Co1 C23 2.217(4)
Co1 C24 2.221(5)
Co1 C22 2.229(5)
Co1 C26 2.275(5)
Co1 C27 2.288(5)
C2 C1 1.392(5)
C2 C3 1.414(5)
C4 C1 1.524(5)
C6 C7 1.387(6)
C6 C11 1.411(6)
C6 N1 1.436(5)
C11 C10 1.387(6)
C11 C19 1.497(6)
C20 C17 1.512(6)
C5 C3 1.520(5)
C1 N1 1.349(5)
C10 C9 1.367(6)
C15 C16 1.373(6)
C15 C14 1.404(7)
C8 C9 1.371(6)
C8 C7 1.401(6)
C27 C22 1.402(6)
C27 C26 1.409(7)
C22 C23 1.414(6)
C22 C28 1.534(7)
C13 C14 1.378(6)
C13 C12 1.399(6)
C13 C21 1.517(6)
C16 C17 1.397(5)
C12 C17 1.423(6)
C12 N2 1.435(5)
C23 C24 1.398(7)
N2 C3 1.341(5)
C24 C25 1.402(6)
C25 C26 1.386(6)
C7 C18 1.513(6)
